data_7127072
loop_
_publ_author_name
'Xu, Fen'
'Song, Yuan-Yuan'
'Zhu, Wen-Jing'
'Liu, Chun-Sen'
'Lu, Ya-Zhou'
'Du, Miao'

_publ_section_title
;
 Rhodium-catalyzed multiple C-H activation/highly <i>meta</i>-selective
 C-H amination between amidines and alkynes.
;
_journal_issue 76
_journal_name_full 'Chemical communications (Cambridge, England)'
_journal_page_first 11227
_journal_page_last 11230
_journal_paper_doi 10.1039/d0cc04885b
_journal_volume 56
_journal_year 2020
_chemical_formula_moiety 'C54 H34 Cl2 N4'
_chemical_formula_sum 'C54 H34 Cl2 N4'
_chemical_formula_weight 809.79
_space_group_crystal_system monoclinic
_space_group_IT_number 4
_space_group_name_Hall 'P 2yb'
_space_group_name_H-M_alt 'P 1 21 1'
_atom_sites_solution_hydrogens geom
_atom_sites_solution_primary dual
_audit_creation_date 2019-12-16
_audit_creation_method
;
Olex2 1.2
(compiled 2018.05.29 svn.r3508 for OlexSys, GUI svn.r5506)
;
_audit_update_record
;
2019-12-26 deposited with the CCDC.	2020-08-12 downloaded from the CCDC.
;
_cell_angle_alpha 90
_cell_angle_beta 96.853(7)
_cell_angle_gamma 90
_cell_formula_units_Z 2
_cell_length_a 13.3538(10)
_cell_length_b 10.7542(10)
_cell_length_c 15.7395(12)
_cell_measurement_reflns_used 3199
_cell_measurement_temperature 294(2)
_cell_measurement_theta_max 73.3150
_cell_measurement_theta_min 4.5670
_cell_volume 2244.2(3)
_computing_cell_refinement 'CrysAlisPro 1.171.38.46 (Rigaku OD, 2015)'
_computing_data_collection 'CrysAlisPro 1.171.38.46 (Rigaku OD, 2015)'
_computing_data_reduction 'CrysAlisPro 1.171.38.46 (Rigaku OD, 2015)'
_computing_molecular_graphics 'Olex2 (Dolomanov et al., 2009)'
_computing_publication_material 'Olex2 (Dolomanov et al., 2009)'
_computing_structure_refinement 'ShelXL (Sheldrick, 2015)'
_computing_structure_solution 'ShelXT (Sheldrick, 2015)'
_diffrn_ambient_temperature 294(2)
_diffrn_detector 'CCD plate'
_diffrn_detector_area_resol_mean 5.3031
_diffrn_detector_type AtlasS2
_diffrn_measured_fraction_theta_full 0.990
_diffrn_measured_fraction_theta_max 0.958
_diffrn_measurement_details
;
List of Runs (angles in degrees, time in seconds):

  # Type    Start    End  Width  t~exp~   \w     \q     \k     \f   Frames
#--------------------------------------------------------------------------
  1  \w     30.00  57.00   1.00    4.56    --   40.80 -38.00 -90.00   27
  2  \w     56.00  83.00   1.00    4.56    --   40.80-125.00 -60.00   27
  3  \w     33.00 105.00   1.00   18.23    --  107.14 -95.00 -90.00   72
  4  \w     37.00 132.00   1.00   18.23    --  107.14 -45.00 -60.00   95
  5  \w     84.00 174.00   1.00   18.23    --  107.14  30.00 120.00   90
  6  \w    109.00 135.00   1.00   18.23    --  107.14 125.00 120.00   26
  7  \w    152.00 177.00   1.00   18.23    --  107.14 125.00 120.00   25
  8  \w     94.00 124.00   1.00   18.23    --  107.14 125.00 -60.00   30
  9  \w    117.00 154.00   1.00   18.23    --  107.14 125.00-120.00   37
 10  \w     26.00  97.00   1.00   18.23    --  107.14 -95.00-150.00   71
 11  \w    -63.00   6.00   1.00    4.56    --  -40.80  38.00  90.00   69
 12  \w    -68.00  31.00   1.00    4.56    --  -40.80  57.00 150.00   99
;
_diffrn_measurement_device 'four-circle diffractometer'
_diffrn_measurement_device_type 'SuperNova, Dual, Cu at zero, AtlasS2'
_diffrn_measurement_method '\w scans'
_diffrn_orient_matrix_type 'CrysAlisPro convention (1999,Acta A55,543-557)'
_diffrn_orient_matrix_UB_11 -0.1074773000
_diffrn_orient_matrix_UB_12 0.0454462000
_diffrn_orient_matrix_UB_13 0.0097507000
_diffrn_orient_matrix_UB_21 0.0377649000
_diffrn_orient_matrix_UB_22 0.1354465000
_diffrn_orient_matrix_UB_23 0.0045801000
_diffrn_orient_matrix_UB_31 -0.0229523000
_diffrn_orient_matrix_UB_32 0.0111067000
_diffrn_orient_matrix_UB_33 -0.0979388000
_diffrn_radiation_monochromator mirror
_diffrn_radiation_probe x-ray
_diffrn_radiation_type CuK\a
_diffrn_radiation_wavelength 1.54184
_diffrn_reflns_av_R_equivalents 0.0508
_diffrn_reflns_av_unetI/netI 0.0635
_diffrn_reflns_Laue_measured_fraction_full 0.990
_diffrn_reflns_Laue_measured_fraction_max 0.958
_diffrn_reflns_limit_h_max 16
_diffrn_reflns_limit_h_min -16
_diffrn_reflns_limit_k_max 12
_diffrn_reflns_limit_k_min -13
_diffrn_reflns_limit_l_max 10
_diffrn_reflns_limit_l_min -19
_diffrn_reflns_number 8853
_diffrn_reflns_point_group_measured_fraction_full 0.744
_diffrn_reflns_point_group_measured_fraction_max 0.709
_diffrn_reflns_theta_full 67.684
_diffrn_reflns_theta_max 73.884
_diffrn_reflns_theta_min 4.624
_diffrn_source 'micro-focus sealed X-ray tube'
_diffrn_source_type 'SuperNova (Cu) X-ray Source'
_exptl_absorpt_coefficient_mu 1.609
_exptl_absorpt_correction_T_max 1.00000
_exptl_absorpt_correction_T_min 0.35208
_exptl_absorpt_correction_type multi-scan
_exptl_absorpt_process_details
;
CrysAlisPro 1.171.38.46 (Rigaku Oxford Diffraction, 2015)
Empirical absorption correction using spherical harmonics,
 implemented in SCALE3 ABSPACK scaling algorithm.
;
_exptl_crystal_colour colorless
_exptl_crystal_density_diffrn 1.200
_exptl_crystal_description prism
_exptl_crystal_F_000 842
_exptl_crystal_size_max 0.26
_exptl_crystal_size_mid 0.24
_exptl_crystal_size_min 0.24
_refine_diff_density_max 0.445
_refine_diff_density_min -0.278
_refine_diff_density_rms 0.080
_refine_ls_abs_structure_details
;
 Classical Flack method preferred over Parsons because s.u. lower.
;
_refine_ls_abs_structure_Flack 0.03(3)
_refine_ls_extinction_method none
_refine_ls_goodness_of_fit_ref 1.042
_refine_ls_hydrogen_treatment constr
_refine_ls_matrix_type full
_refine_ls_number_parameters 541
_refine_ls_number_reflns 6457
_refine_ls_number_restraints 1
_refine_ls_restrained_S_all 1.042
_refine_ls_R_factor_all 0.0909
_refine_ls_R_factor_gt 0.0836
_refine_ls_shift/su_max 0.000
_refine_ls_shift/su_mean 0.000
_refine_ls_structure_factor_coef Fsqd
_refine_ls_weighting_details 'w=1/[\s^2^(Fo^2^)+(0.1625P)^2^+0.0749P] where P=(Fo^2^+2Fc^2^)/3'
_refine_ls_weighting_scheme calc
_refine_ls_wR_factor_gt 0.2270
_refine_ls_wR_factor_ref 0.2423
_reflns_Friedel_coverage 0.401
_reflns_Friedel_fraction_full 0.468
_reflns_Friedel_fraction_max 0.430
_reflns_number_gt 5538
_reflns_number_total 6457
_reflns_threshold_expression 'I > 2\s(I)'
_cod_data_source_file d0cc04885b2.cif
_cod_data_source_block syy-a-869-tm
_cod_depositor_comments
;
Adding full bibliography for 7127071--7127077.cif.

2025-01-30
Z value and formula fixed to values more according to usual
chemical conventions.                 miguel
;
_cod_original_formula_weight 162.15
_cod_original_formula_moiety '0.2(C54 H34 Cl2 N4)'
_cod_original_formula_units_Z 10
_cod_original_formula_sum 'C10.80 H7 Cl0.40 N0.80'
_cod_database_code 7127072
_shelx_shelxl_version_number 2018/1
_chemical_oxdiff_usercomment 'C H O N'
_shelx_space_group_comment
;
The symmetry employed for this shelxl refinement is uniquely defined
by the following loop, which should always be used as a source of
symmetry information in preference to the above space-group names.
They are only intended as comments.
;
_shelx_estimated_absorpt_t_max 0.699
_shelx_estimated_absorpt_t_min 0.680
_reflns_odcompleteness_completeness 98.99
_reflns_odcompleteness_iscentric 1
_reflns_odcompleteness_theta 66.97
_olex2_refinement_description
;
1. Fixed Uiso
 At 1.2 times of:
  All C(H) groups
2.a Aromatic/amide H refined with riding coordinates:
 C2(H2), C5(H5), C6(H6), C12(H12), C13(H13), C15(H15), C16(H16), C18(H18),
 C19(H19), C20(H20), C21(H21), C23(H23), C24(H24), C25(H25), C26(H26), C27(H27),
  C30(H30), C31(H31), C32(H32), C33(H33), C34(H34), C36(H36), C37(H37),
 C39(H39), C44(H44), C45(H45), C46(H46), C47(H47), C48(H48), C49(H49), C50(H50),
  C51(H51), C52(H52), C53(H53)
;
_olex2_submission_special_instructions 'No special instructions were received'
_oxdiff_exptl_absorpt_empirical_details
;
Empirical correction (ABSPACK) includes:
- Absorption correction using spherical harmonics
- Frame scaling
;
_oxdiff_exptl_absorpt_empirical_full_max 3.950
_oxdiff_exptl_absorpt_empirical_full_min 0.358

loop_
_space_group_symop_operation_xyz
'x, y, z'
'-x, y+1/2, -z'

loop_
_atom_site_label
_atom_site_type_symbol
_atom_site_fract_x
_atom_site_fract_y
_atom_site_fract_z
_atom_site_U_iso_or_equiv
_atom_site_adp_type
_atom_site_occupancy
_atom_site_site_symmetry_order
_atom_site_calc_flag
_atom_site_refinement_flags_posn
_atom_site_refinement_flags_adp
_atom_site_refinement_flags_occupancy
_atom_site_disorder_assembly
_atom_site_disorder_group
C1 C 0.5815(4) 0.2726(6) 0.7403(4) 0.0597(12) Uani 1 1 d . . . . .
C2 C 0.5286(4) 0.3744(6) 0.7633(3) 0.0564(11) Uani 1 1 d . . . . .
H2 H 0.530130 0.449629 0.734390 0.068 Uiso 1 1 calc R . . . .
C3 C 0.4717(4) 0.3599(5) 0.8327(3) 0.0551(11) Uani 1 1 d . . . . .
C4 C 0.4681(4) 0.2448(6) 0.8748(4) 0.0586(12) Uani 1 1 d . . . . .
C5 C 0.5219(5) 0.1439(6) 0.8491(4) 0.0661(13) Uani 1 1 d . . . . .
H5 H 0.519266 0.067561 0.876489 0.079 Uiso 1 1 calc R . . . .
C6 C 0.5791(5) 0.1578(7) 0.7828(4) 0.0671(14) Uani 1 1 d . . . . .
H6 H 0.616401 0.091097 0.765929 0.081 Uiso 1 1 calc R . . . .
C7 C 0.3708(4) 0.3651(6) 0.9356(3) 0.0570(12) Uani 1 1 d . . . . .
C8 C 0.3841(4) 0.5646(5) 0.8636(3) 0.0570(12) Uani 1 1 d . . . . .
C9 C 0.3203(4) 0.6162(6) 0.9117(4) 0.0599(12) Uani 1 1 d . . . . .
C10 C 0.2776(4) 0.5462(6) 0.9783(3) 0.0553(11) Uani 1 1 d . . . . .
C11 C 0.3026(4) 0.4181(6) 0.9890(4) 0.0568(11) Uani 1 1 d . . . . .
C12 C 0.2613(6) 0.3471(7) 1.0501(4) 0.0722(15) Uani 1 1 d . . . . .
H12 H 0.276541 0.262851 1.055465 0.087 Uiso 1 1 calc R . . . .
C13 C 0.1985(6) 0.4002(8) 1.1024(5) 0.0762(17) Uani 1 1 d . . . . .
H13 H 0.169837 0.352842 1.142640 0.091 Uiso 1 1 calc R . . . .
C14 C 0.1782(5) 0.5284(7) 1.0936(4) 0.0669(14) Uani 1 1 d . . . . .
C15 C 0.2134(4) 0.5995(7) 1.0335(4) 0.0636(12) Uani 1 1 d . . . . .
H15 H 0.195622 0.682982 1.028338 0.076 Uiso 1 1 calc R . . . .
C16 C 0.1962(6) 0.7786(9) 0.8561(5) 0.0832(19) Uani 1 1 d . . . . .
H16 H 0.155423 0.716965 0.828676 0.100 Uiso 1 1 calc R . . . .
C17 C 0.2886(5) 0.7497(6) 0.9014(4) 0.0625(13) Uani 1 1 d . . . . .
C18 C 0.3495(7) 0.8434(8) 0.9401(6) 0.086(2) Uani 1 1 d . . . . .
H18 H 0.412332 0.824598 0.969385 0.104 Uiso 1 1 calc R . . . .
C19 C 0.3158(11) 0.9641(9) 0.9344(7) 0.108(3) Uani 1 1 d . . . . .
H19 H 0.356180 1.026776 0.960967 0.129 Uiso 1 1 calc R . . . .
C20 C 0.2250(11) 0.9942(9) 0.8911(7) 0.111(4) Uani 1 1 d . . . . .
H20 H 0.203724 1.076563 0.887808 0.134 Uiso 1 1 calc R . . . .
C21 C 0.1657(9) 0.9038(12) 0.8528(6) 0.105(3) Uani 1 1 d . . . . .
H21 H 0.103346 0.924749 0.823587 0.126 Uiso 1 1 calc R . . . .
C22 C 0.4370(4) 0.6356(5) 0.7986(4) 0.0573(11) Uani 1 1 d . . . . .
C23 C 0.5351(6) 0.6736(10) 0.8222(5) 0.088(2) Uani 1 1 d . . . . .
H23 H 0.566586 0.657780 0.877052 0.106 Uiso 1 1 calc R . . . .
C24 C 0.5862(8) 0.7353(12) 0.7636(6) 0.102(3) Uani 1 1 d . . . . .
H24 H 0.653086 0.758701 0.778385 0.123 Uiso 1 1 calc R . . . .
C25 C 0.5391(9) 0.7618(10) 0.6843(6) 0.098(3) Uani 1 1 d . . . . .
H25 H 0.573170 0.805837 0.645716 0.118 Uiso 1 1 calc R . . . .
C26 C 0.4421(7) 0.7243(9) 0.6611(5) 0.086(2) Uani 1 1 d . . . . .
H26 H 0.410419 0.742074 0.606577 0.103 Uiso 1 1 calc R . . . .
C27 C 0.3906(5) 0.6593(7) 0.7189(4) 0.0728(15) Uani 1 1 d . . . . .
H27 H 0.324906 0.632341 0.702915 0.087 Uiso 1 1 calc R . . . .
C29 C 0.6360(4) 0.1923(6) 0.6080(4) 0.0605(13) Uani 1 1 d . . . . .
C30 C 0.5435(5) 0.1349(7) 0.5810(4) 0.0682(14) Uani 1 1 d . . . . .
H30 H 0.485238 0.162528 0.601983 0.082 Uiso 1 1 calc R . . . .
C31 C 0.5381(6) 0.0379(9) 0.5235(5) 0.0811(18) Uani 1 1 d . . . . .
H31 H 0.477161 -0.002807 0.508481 0.097 Uiso 1 1 calc R . . . .
C32 C 0.6215(6) 0.0017(8) 0.4890(5) 0.0805(18) Uani 1 1 d . . . . .
H32 H 0.616386 -0.060903 0.447954 0.097 Uiso 1 1 calc R . . . .
C33 C 0.7131(6) 0.0558(9) 0.5135(5) 0.086(2) Uani 1 1 d . . . . .
H33 H 0.770116 0.028256 0.490477 0.103 Uiso 1 1 calc R . . . .
C34 C 0.7209(5) 0.1518(8) 0.5727(5) 0.0728(16) Uani 1 1 d . . . . .
H34 H 0.783012 0.189200 0.588826 0.087 Uiso 1 1 calc R . . . .
C35 C 0.7015(4) 0.3923(6) 0.6639(4) 0.0566(11) Uani 1 1 d . . . . .
C36 C 0.7722(5) 0.3967(7) 0.8212(4) 0.0677(14) Uani 1 1 d . . . . .
H36 H 0.736907 0.324903 0.831831 0.081 Uiso 1 1 calc R . . . .
C37 C 0.8323(5) 0.4513(9) 0.8863(4) 0.0769(18) Uani 1 1 d . . . . .
H37 H 0.837175 0.418510 0.941311 0.092 Uiso 1 1 calc R . . . .
C38 C 0.8868(5) 0.5577(8) 0.8691(4) 0.0710(16) Uani 1 1 d . . . . .
C39 C 0.8834(4) 0.6064(7) 0.7888(4) 0.0635(13) Uani 1 1 d . . . . .
H39 H 0.923331 0.674534 0.778998 0.076 Uiso 1 1 calc R . . . .
C40 C 0.8187(4) 0.5530(6) 0.7202(4) 0.0588(12) Uani 1 1 d . . . . .
C41 C 0.8164(4) 0.6005(6) 0.6351(3) 0.0586(12) Uani 1 1 d . . . . .
C42 C 0.7542(4) 0.5384(6) 0.5700(4) 0.0579(12) Uani 1 1 d . . . . .
C43 C 0.8844(5) 0.7048(7) 0.6194(4) 0.0651(14) Uani 1 1 d . . . . .
C44 C 0.8654(6) 0.8260(7) 0.6440(4) 0.0731(16) Uani 1 1 d . . . . .
H44 H 0.806540 0.842457 0.668175 0.088 Uiso 1 1 calc R . . . .
C45 C 0.9308(7) 0.9226(9) 0.6336(5) 0.087(2) Uani 1 1 d . . . . .
H45 H 0.916660 1.003086 0.650161 0.105 Uiso 1 1 calc R . . . .
C46 C 1.0192(8) 0.8957(13) 0.5975(7) 0.108(3) Uani 1 1 d . . . . .
H46 H 1.065342 0.958953 0.591627 0.129 Uiso 1 1 calc R . . . .
C47 C 1.0389(8) 0.7790(15) 0.5708(8) 0.119(4) Uani 1 1 d . . . . .
H47 H 1.096962 0.763287 0.545383 0.143 Uiso 1 1 calc R . . . .
C48 C 0.9720(6) 0.6835(10) 0.5818(6) 0.090(2) Uani 1 1 d . . . . .
H48 H 0.985928 0.603674 0.563626 0.108 Uiso 1 1 calc R . . . .
C49 C 0.7411(6) 0.6984(8) 0.4516(4) 0.0742(16) Uani 1 1 d . . . . .
H49 H 0.753102 0.761073 0.492293 0.089 Uiso 1 1 calc R . . . .
C50 C 0.7242(6) 0.7299(8) 0.3668(5) 0.0796(18) Uani 1 1 d . . . . .
H50 H 0.723732 0.813050 0.350522 0.095 Uiso 1 1 calc R . . . .
C51 C 0.7076(5) 0.6373(10) 0.3053(4) 0.082(2) Uani 1 1 d . . . . .
H51 H 0.696718 0.657416 0.247460 0.099 Uiso 1 1 calc R . . . .
C52 C 0.7076(6) 0.5159(9) 0.3313(5) 0.0809(19) Uani 1 1 d . . . . .
H52 H 0.696744 0.453177 0.290496 0.097 Uiso 1 1 calc R . . . .
C53 C 0.7234(5) 0.4851(8) 0.4159(4) 0.0716(15) Uani 1 1 d . . . . .
H53 H 0.722374 0.401974 0.432009 0.086 Uiso 1 1 calc R . . . .
C54 C 0.7408(4) 0.5763(6) 0.4785(3) 0.0605(12) Uani 1 1 d . . . . .
C55 C 0.7619(4) 0.4472(6) 0.7366(4) 0.0595(12) Uani 1 1 d . . . . .
Cl1 Cl 0.10153(16) 0.5961(2) 1.16380(12) 0.0892(5) Uani 1 1 d . . . . .
Cl2 Cl 0.96360(16) 0.6261(3) 0.95354(11) 0.0984(7) Uani 1 1 d . . . . .
N1 N 0.6984(3) 0.4377(5) 0.5871(3) 0.0599(10) Uani 1 1 d . . . . .
N2 N 0.6443(4) 0.2835(5) 0.6732(3) 0.0631(11) Uani 1 1 d . . . . .
N3 N 0.4099(3) 0.4383(5) 0.8743(3) 0.0545(9) Uani 1 1 d . . . . .
N4 N 0.4054(4) 0.2498(5) 0.9384(3) 0.0627(11) Uani 1 1 d . . . . .

loop_
_atom_site_aniso_label
_atom_site_aniso_U_11
_atom_site_aniso_U_22
_atom_site_aniso_U_33
_atom_site_aniso_U_23
_atom_site_aniso_U_13
_atom_site_aniso_U_12
C1 0.057(3) 0.055(3) 0.069(3) -0.003(2) 0.016(2) -0.003(2)
C2 0.053(2) 0.054(3) 0.063(3) 0.006(2) 0.014(2) -0.001(2)
C3 0.052(2) 0.051(3) 0.064(3) 0.003(2) 0.014(2) -0.004(2)
C4 0.059(3) 0.053(3) 0.066(3) 0.002(2) 0.014(2) -0.002(2)
C5 0.072(3) 0.051(3) 0.079(3) 0.006(3) 0.021(3) 0.003(3)
C6 0.068(3) 0.059(3) 0.077(3) -0.003(3) 0.021(3) 0.010(3)
C7 0.058(2) 0.055(3) 0.060(3) 0.007(2) 0.015(2) -0.004(2)
C8 0.056(2) 0.050(3) 0.066(3) 0.002(2) 0.011(2) -0.003(2)
C9 0.061(3) 0.051(3) 0.069(3) 0.002(2) 0.013(2) -0.005(2)
C10 0.048(2) 0.055(3) 0.065(3) -0.003(2) 0.0146(19) -0.007(2)
C11 0.055(2) 0.050(3) 0.067(3) 0.001(2) 0.012(2) -0.002(2)
C12 0.080(4) 0.059(4) 0.081(3) 0.009(3) 0.024(3) -0.004(3)
C13 0.075(4) 0.073(4) 0.086(4) 0.016(3) 0.028(3) -0.006(3)
C14 0.069(3) 0.066(4) 0.068(3) 0.004(3) 0.018(2) -0.001(3)
C15 0.063(3) 0.060(3) 0.071(3) -0.005(2) 0.018(2) -0.003(2)
C16 0.079(4) 0.077(5) 0.095(4) 0.006(4) 0.015(3) 0.020(4)
C17 0.069(3) 0.050(3) 0.074(3) 0.007(2) 0.031(2) 0.000(2)
C18 0.099(5) 0.063(4) 0.104(5) -0.004(4) 0.042(4) -0.015(4)
C19 0.150(9) 0.053(4) 0.131(7) -0.006(4) 0.065(7) -0.011(5)
C20 0.164(11) 0.059(5) 0.127(7) 0.019(5) 0.087(7) 0.029(6)
C21 0.119(7) 0.096(7) 0.104(5) 0.023(5) 0.034(5) 0.045(6)
C22 0.059(2) 0.043(3) 0.072(3) -0.004(2) 0.017(2) -0.004(2)
C23 0.079(4) 0.107(6) 0.079(4) 0.018(4) 0.013(3) -0.030(4)
C24 0.101(6) 0.115(8) 0.094(5) 0.001(5) 0.028(4) -0.051(6)
C25 0.122(7) 0.087(6) 0.094(5) 0.015(4) 0.045(5) -0.022(5)
C26 0.097(5) 0.086(5) 0.077(4) 0.018(3) 0.025(3) 0.006(4)
C27 0.069(3) 0.072(4) 0.081(3) 0.001(3) 0.022(3) 0.001(3)
C29 0.054(3) 0.063(3) 0.067(3) 0.001(2) 0.018(2) 0.006(2)
C30 0.059(3) 0.070(4) 0.076(3) -0.004(3) 0.015(2) 0.000(3)
C31 0.079(4) 0.081(5) 0.083(4) -0.007(3) 0.007(3) -0.010(3)
C32 0.093(4) 0.070(4) 0.081(4) -0.017(3) 0.021(3) 0.000(3)
C33 0.079(4) 0.085(5) 0.097(4) -0.021(4) 0.020(3) 0.024(4)
C34 0.060(3) 0.073(4) 0.089(4) -0.008(3) 0.020(3) 0.007(3)
C35 0.050(2) 0.057(3) 0.064(3) 0.000(2) 0.0128(19) 0.006(2)
C36 0.069(3) 0.064(4) 0.071(3) 0.006(3) 0.012(3) 0.000(3)
C37 0.073(3) 0.095(5) 0.063(3) 0.014(3) 0.009(3) 0.002(4)
C38 0.059(3) 0.082(4) 0.070(3) -0.006(3) 0.001(2) -0.002(3)
C39 0.054(2) 0.068(4) 0.069(3) -0.007(3) 0.009(2) 0.000(2)
C40 0.050(2) 0.060(3) 0.069(3) 0.001(2) 0.015(2) 0.005(2)
C41 0.056(2) 0.058(3) 0.064(3) -0.006(2) 0.016(2) 0.003(2)
C42 0.051(2) 0.057(3) 0.067(3) -0.003(2) 0.017(2) 0.004(2)
C43 0.060(3) 0.074(4) 0.063(3) 0.001(3) 0.014(2) -0.009(3)
C44 0.076(4) 0.070(4) 0.075(3) 0.000(3) 0.016(3) -0.002(3)
C45 0.100(5) 0.074(5) 0.086(4) -0.001(4) 0.004(4) -0.017(4)
C46 0.088(5) 0.109(8) 0.128(7) 0.012(6) 0.023(5) -0.034(5)
C47 0.083(5) 0.140(11) 0.146(8) -0.008(8) 0.058(5) -0.028(6)
C48 0.072(4) 0.093(6) 0.111(5) -0.009(4) 0.035(4) -0.007(4)
C49 0.079(4) 0.076(5) 0.070(3) -0.004(3) 0.020(3) -0.001(3)
C50 0.081(4) 0.074(4) 0.085(4) 0.015(3) 0.017(3) -0.001(3)
C51 0.074(3) 0.114(7) 0.060(3) 0.008(4) 0.014(2) 0.000(4)
C52 0.082(4) 0.089(5) 0.072(4) -0.015(3) 0.012(3) 0.004(4)
C53 0.072(3) 0.073(4) 0.072(3) -0.001(3) 0.019(3) 0.002(3)
C54 0.049(2) 0.071(4) 0.065(3) 0.001(2) 0.0189(19) 0.003(2)
C55 0.055(2) 0.061(3) 0.064(3) 0.000(2) 0.015(2) 0.006(2)
Cl1 0.0959(11) 0.0886(12) 0.0918(10) -0.0009(9) 0.0473(8) 0.0047(10)
Cl2 0.0919(11) 0.1197(17) 0.0783(9) -0.0038(10) -0.0111(8) -0.0221(11)
N1 0.054(2) 0.061(3) 0.066(2) -0.003(2) 0.0131(17) 0.003(2)
N2 0.062(2) 0.057(3) 0.074(3) -0.006(2) 0.022(2) 0.000(2)
N3 0.0517(19) 0.049(2) 0.065(2) 0.0052(18) 0.0159(16) -0.0040(17)
N4 0.070(3) 0.047(3) 0.075(3) 0.007(2) 0.023(2) 0.003(2)

loop_
_atom_type_symbol
_atom_type_description
_atom_type_scat_dispersion_real
_atom_type_scat_dispersion_imag
_atom_type_scat_source
C C 0.0181 0.0091 'International Tables Vol C Tables 4.2.6.8 and 6.1.1.4'
H H 0.0000 0.0000 'International Tables Vol C Tables 4.2.6.8 and 6.1.1.4'
N N 0.0311 0.0180 'International Tables Vol C Tables 4.2.6.8 and 6.1.1.4'
Cl Cl 0.3639 0.7018 'International Tables Vol C Tables 4.2.6.8 and 6.1.1.4'

loop_
_geom_angle_atom_site_label_1
_geom_angle_atom_site_label_2
_geom_angle_atom_site_label_3
_geom_angle
_geom_angle_site_symmetry_1
_geom_angle_site_symmetry_3
_geom_angle_publ_flag
C2 C1 C6 122.2(6) . . ?
C2 C1 N2 119.6(6) . . ?
C6 C1 N2 118.2(6) . . ?
C1 C2 H2 121.4 . . ?
C1 C2 C3 117.2(5) . . ?
C3 C2 H2 121.4 . . ?
C4 C3 C2 120.9(5) . . ?
N3 C3 C2 134.3(5) . . ?
N3 C3 C4 104.8(5) . . ?
C5 C4 C3 120.2(5) . . ?
N4 C4 C3 111.4(5) . . ?
N4 C4 C5 128.4(6) . . ?
C4 C5 H5 120.3 . . ?
C6 C5 C4 119.4(6) . . ?
C6 C5 H5 120.3 . . ?
C1 C6 H6 119.9 . . ?
C5 C6 C1 120.2(6) . . ?
C5 C6 H6 119.9 . . ?
N3 C7 C11 119.9(5) . . ?
N4 C7 C11 126.8(5) . . ?
N4 C7 N3 113.3(5) . . ?
C9 C8 C22 123.8(5) . . ?
C9 C8 N3 119.9(5) . . ?
N3 C8 C22 116.2(5) . . ?
C8 C9 C10 121.8(6) . . ?
C8 C9 C17 122.0(5) . . ?
C10 C9 C17 116.2(5) . . ?
C11 C10 C9 118.5(5) . . ?
C15 C10 C9 123.4(6) . . ?
C15 C10 C11 118.1(5) . . ?
C10 C11 C7 118.3(5) . . ?
C12 C11 C7 121.3(6) . . ?
C12 C11 C10 120.4(6) . . ?
C11 C12 H12 119.7 . . ?
C13 C12 C11 120.5(7) . . ?
C13 C12 H12 119.7 . . ?
C12 C13 H13 120.8 . . ?
C12 C13 C14 118.3(6) . . ?
C14 C13 H13 120.8 . . ?
C13 C14 Cl1 117.7(5) . . ?
C15 C14 C13 123.1(7) . . ?
C15 C14 Cl1 119.2(6) . . ?
C10 C15 H15 120.3 . . ?
C14 C15 C10 119.4(6) . . ?
C14 C15 H15 120.3 . . ?
C17 C16 H16 121.0 . . ?
C17 C16 C21 118.0(10) . . ?
C21 C16 H16 121.0 . . ?
C16 C17 C9 119.6(7) . . ?
C16 C17 C18 120.1(7) . . ?
C18 C17 C9 120.2(7) . . ?
C17 C18 H18 120.4 . . ?
C19 C18 C17 119.2(10) . . ?
C19 C18 H18 120.4 . . ?
C18 C19 H19 119.2 . . ?
C20 C19 C18 121.6(10) . . ?
C20 C19 H19 119.2 . . ?
C19 C20 H20 120.2 . . ?
C21 C20 C19 119.6(9) . . ?
C21 C20 H20 120.2 . . ?
C16 C21 H21 119.3 . . ?
C20 C21 C16 121.5(10) . . ?
C20 C21 H21 119.3 . . ?
C23 C22 C8 118.1(5) . . ?
C27 C22 C8 121.4(5) . . ?
C27 C22 C23 120.5(6) . . ?
C22 C23 H23 120.3 . . ?
C22 C23 C24 119.5(7) . . ?
C24 C23 H23 120.3 . . ?
C23 C24 H24 119.9 . . ?
C25 C24 C23 120.2(8) . . ?
C25 C24 H24 119.9 . . ?
C24 C25 H25 119.9 . . ?
C24 C25 C26 120.3(7) . . ?
C26 C25 H25 119.9 . . ?
C25 C26 H26 120.0 . . ?
C25 C26 C27 120.0(7) . . ?
C27 C26 H26 120.0 . . ?
C22 C27 C26 119.5(7) . . ?
C22 C27 H27 120.2 . . ?
C26 C27 H27 120.2 . . ?
C30 C29 N2 121.1(5) . . ?
C34 C29 C30 118.1(6) . . ?
C34 C29 N2 120.6(6) . . ?
C29 C30 H30 119.7 . . ?
C31 C30 C29 120.6(6) . . ?
C31 C30 H30 119.7 . . ?
C30 C31 H31 120.0 . . ?
C32 C31 C30 120.1(7) . . ?
C32 C31 H31 120.0 . . ?
C31 C32 H32 119.5 . . ?
C31 C32 C33 121.0(7) . . ?
C33 C32 H32 119.5 . . ?
C32 C33 H33 120.0 . . ?
C32 C33 C34 119.9(7) . . ?
C34 C33 H33 120.0 . . ?
C29 C34 H34 119.9 . . ?
C33 C34 C29 120.2(7) . . ?
C33 C34 H34 119.9 . . ?
N1 C35 C55 122.4(6) . . ?
N1 C35 N2 116.8(5) . . ?
N2 C35 C55 120.8(5) . . ?
C37 C36 H36 119.3 . . ?
C37 C36 C55 121.4(7) . . ?
C55 C36 H36 119.3 . . ?
C36 C37 H37 120.6 . . ?
C36 C37 C38 118.8(6) . . ?
C38 C37 H37 120.6 . . ?
C37 C38 Cl2 118.1(5) . . ?
C39 C38 C37 122.2(6) . . ?
C39 C38 Cl2 119.7(6) . . ?
C38 C39 H39 120.0 . . ?
C38 C39 C40 119.9(6) . . ?
C40 C39 H39 120.0 . . ?
C39 C40 C41 120.7(6) . . ?
C55 C40 C39 118.7(5) . . ?
C55 C40 C41 120.5(5) . . ?
C40 C41 C43 118.8(5) . . ?
C42 C41 C40 117.2(6) . . ?
C42 C41 C43 123.8(5) . . ?
C41 C42 C54 124.5(6) . . ?
N1 C42 C41 121.5(5) . . ?
N1 C42 C54 113.9(5) . . ?
C44 C43 C41 121.8(6) . . ?
C44 C43 C48 117.6(7) . . ?
C48 C43 C41 120.6(7) . . ?
C43 C44 H44 118.9 . . ?
C45 C44 C43 122.2(7) . . ?
C45 C44 H44 118.9 . . ?
C44 C45 H45 121.0 . . ?
C44 C45 C46 118.0(9) . . ?
C46 C45 H45 121.0 . . ?
C45 C46 H46 119.3 . . ?
C47 C46 C45 121.3(9) . . ?
C47 C46 H46 119.3 . . ?
C46 C47 H47 120.2 . . ?
C46 C47 C48 119.7(9) . . ?
C48 C47 H47 120.2 . . ?
C43 C48 H48 119.4 . . ?
C47 C48 C43 121.2(10) . . ?
C47 C48 H48 119.4 . . ?
C50 C49 H49 119.1 . . ?
C50 C49 C54 121.9(7) . . ?
C54 C49 H49 119.1 . . ?
C49 C50 H50 120.1 . . ?
C49 C50 C51 119.8(8) . . ?
C51 C50 H50 120.1 . . ?
C50 C51 H51 120.6 . . ?
C52 C51 C50 118.8(6) . . ?
C52 C51 H51 120.6 . . ?
C51 C52 H52 119.4 . . ?
C53 C52 C51 121.1(7) . . ?
C53 C52 H52 119.4 . . ?
C52 C53 H53 119.5 . . ?
C52 C53 C54 120.9(8) . . ?
C54 C53 H53 119.5 . . ?
C49 C54 C42 123.6(6) . . ?
C49 C54 C53 117.5(6) . . ?
C53 C54 C42 118.9(6) . . ?
C36 C55 C35 124.4(6) . . ?
C40 C55 C35 116.6(5) . . ?
C40 C55 C36 118.9(5) . . ?
C35 N1 C42 121.8(5) . . ?
C29 N2 C1 118.5(5) . . ?
C35 N2 C1 121.1(5) . . ?
C35 N2 C29 119.7(5) . . ?
C3 N3 C8 132.5(5) . . ?
C7 N3 C3 105.9(5) . . ?
C7 N3 C8 121.5(5) . . ?
C7 N4 C4 104.6(5) . . ?

loop_
_geom_bond_atom_site_label_1
_geom_bond_atom_site_label_2
_geom_bond_distance
_geom_bond_site_symmetry_2
_geom_bond_publ_flag
C1 C2 1.375(9) . ?
C1 C6 1.406(10) . ?
C1 N2 1.430(8) . ?
C2 H2 0.9300 . ?
C2 C3 1.411(8) . ?
C3 C4 1.407(8) . ?
C3 N3 1.397(8) . ?
C4 C5 1.389(9) . ?
C4 N4 1.381(8) . ?
C5 H5 0.9300 . ?
C5 C6 1.372(10) . ?
C6 H6 0.9300 . ?
C7 C11 1.430(8) . ?
C7 N3 1.393(7) . ?
C7 N4 1.322(8) . ?
C8 C9 1.328(9) . ?
C8 C22 1.516(8) . ?
C8 N3 1.407(8) . ?
C9 C10 1.461(8) . ?
C9 C17 1.500(9) . ?
C10 C11 1.422(9) . ?
C10 C15 1.413(8) . ?
C11 C12 1.393(9) . ?
C12 H12 0.9300 . ?
C12 C13 1.367(11) . ?
C13 H13 0.9300 . ?
C13 C14 1.409(12) . ?
C14 C15 1.343(9) . ?
C14 Cl1 1.752(7) . ?
C15 H15 0.9300 . ?
C16 H16 0.9300 . ?
C16 C17 1.385(10) . ?
C16 C21 1.405(14) . ?
C17 C18 1.389(11) . ?
C18 H18 0.9300 . ?
C18 C19 1.374(15) . ?
C19 H19 0.9300 . ?
C19 C20 1.358(18) . ?
C20 H20 0.9300 . ?
C20 C21 1.349(19) . ?
C21 H21 0.9300 . ?
C22 C23 1.381(9) . ?
C22 C27 1.355(9) . ?
C23 H23 0.9300 . ?
C23 C24 1.381(11) . ?
C24 H24 0.9300 . ?
C24 C25 1.359(14) . ?
C25 H25 0.9300 . ?
C25 C26 1.364(14) . ?
C26 H26 0.9300 . ?
C26 C27 1.393(11) . ?
C27 H27 0.9300 . ?
C29 C30 1.401(9) . ?
C29 C34 1.391(9) . ?
C29 N2 1.415(8) . ?
C30 H30 0.9300 . ?
C30 C31 1.376(11) . ?
C31 H31 0.9300 . ?
C31 C32 1.352(12) . ?
C32 H32 0.9300 . ?
C32 C33 1.369(13) . ?
C33 H33 0.9300 . ?
C33 C34 1.385(11) . ?
C34 H34 0.9300 . ?
C35 C55 1.446(8) . ?
C35 N1 1.299(8) . ?
C35 N2 1.414(8) . ?
C36 H36 0.9300 . ?
C36 C37 1.357(11) . ?
C36 C55 1.429(9) . ?
C37 H37 0.9300 . ?
C37 C38 1.400(12) . ?
C38 C39 1.364(10) . ?
C38 Cl2 1.742(6) . ?
C39 H39 0.9300 . ?
C39 C40 1.421(8) . ?
C40 C41 1.431(8) . ?
C40 C55 1.408(9) . ?
C41 C42 1.408(8) . ?
C41 C43 1.483(9) . ?
C42 C54 1.488(8) . ?
C42 N1 1.360(8) . ?
C43 C44 1.391(11) . ?
C43 C48 1.393(11) . ?
C44 H44 0.9300 . ?
C44 C45 1.379(12) . ?
C45 H45 0.9300 . ?
C45 C46 1.400(16) . ?
C46 H46 0.9300 . ?
C46 C47 1.36(2) . ?
C47 H47 0.9300 . ?
C47 C48 1.384(15) . ?
C48 H48 0.9300 . ?
C49 H49 0.9300 . ?
C49 C50 1.370(10) . ?
C49 C54 1.379(11) . ?
C50 H50 0.9300 . ?
C50 C51 1.389(13) . ?
C51 H51 0.9300 . ?
C51 C52 1.368(14) . ?
C52 H52 0.9300 . ?
C52 C53 1.365(11) . ?
C53 H53 0.9300 . ?
C53 C54 1.389(10) . ?
